data_7016887
loop_
_publ_author_name
'Fu, Ying'
'Habtemariam, Abraha'
'Basri, Aida M. B. H.'
'Braddick, Darren'
'Clarkson, Guy J.'
'Sadler, Peter J.'

_publ_section_title
;
 Structure-activity relationships for organometallic osmium arene
 phenylazopyridine complexes with potent anticancer activity.
;
_journal_issue 40
_journal_name_full 'Dalton transactions (Cambridge, England : 2003)'
_journal_page_first 10553
_journal_page_last 10562
_journal_paper_doi 10.1039/c1dt10937e
_journal_volume 40
_journal_year 2011
_chemical_formula_sum 'C23 H18 Cl F7 N3 Os P'
_chemical_formula_weight 726.02
_chemical_name_systematic
;
?
;
_space_group_IT_number 2
_symmetry_cell_setting triclinic
_symmetry_space_group_name_Hall '-P 1'
_symmetry_space_group_name_H-M 'P -1'
_atom_sites_solution_hydrogens geom
_atom_sites_solution_primary direct
_atom_sites_solution_secondary difmap
_audit_creation_method SHELXL-97
_cell_angle_alpha 81.182(3)
_cell_angle_beta 84.223(2)
_cell_angle_gamma 82.970(3)
_cell_formula_units_Z 2
_cell_length_a 7.4624(2)
_cell_length_b 10.8856(4)
_cell_length_c 14.5449(5)
_cell_measurement_reflns_used 7310
_cell_measurement_temperature 100(2)
_cell_measurement_theta_max 29.36
_cell_measurement_theta_min 3.17
_cell_volume 1154.73(7)
_computing_cell_refinement 'CrysAlis RED, Oxford Diffraction Ltd'
_computing_data_collection 'CrysAlis CCD, Oxford Diffraction Ltd'
_computing_data_reduction 'CrysAlis RED, Oxford Diffraction Ltd'
_computing_molecular_graphics 'SHELXTL (Sheldrick, 1997)'
_computing_publication_material 'SHELXTL (Sheldrick, 1997)'
_computing_structure_refinement 'SHELXL-97 (Sheldrick, 1997)'
_computing_structure_solution 'SHELXS-97 (Sheldrick, 1990)'
_diffrn_ambient_temperature 100(2)
_diffrn_detector_area_resol_mean 10.2833
_diffrn_measured_fraction_theta_full 0.991
_diffrn_measured_fraction_theta_max 0.837
_diffrn_measurement_device_type 'Oxford Diffraction Gemini R'
_diffrn_measurement_method '\f & \w scans'
_diffrn_radiation_monochromator graphite
_diffrn_radiation_source 'Enhance (Mo) X-ray Source'
_diffrn_radiation_type MoK\a
_diffrn_radiation_wavelength 0.71073
_diffrn_reflns_av_R_equivalents 0.0266
_diffrn_reflns_av_sigmaI/netI 0.0415
_diffrn_reflns_limit_h_max 8
_diffrn_reflns_limit_h_min -10
_diffrn_reflns_limit_k_max 14
_diffrn_reflns_limit_k_min -13
_diffrn_reflns_limit_l_max 19
_diffrn_reflns_limit_l_min -19
_diffrn_reflns_number 9633
_diffrn_reflns_theta_full 26.75
_diffrn_reflns_theta_max 29.43
_diffrn_reflns_theta_min 3.18
_diffrn_standards_decay_% nil
_exptl_absorpt_coefficient_mu 5.782
_exptl_absorpt_correction_T_max 1.00
_exptl_absorpt_correction_T_min 0.60
_exptl_absorpt_correction_type multi-scan
_exptl_absorpt_process_details 'ABSPACK(CrysAlis, Oxford Diffraction)'
_exptl_crystal_colour brown
_exptl_crystal_density_diffrn 2.088
_exptl_crystal_density_method 'not measured'
_exptl_crystal_description block
_exptl_crystal_F_000 696
_exptl_crystal_size_max 0.40
_exptl_crystal_size_mid 0.16
_exptl_crystal_size_min 0.16
_refine_diff_density_max 1.152
_refine_diff_density_min -1.411
_refine_diff_density_rms 0.143
_refine_ls_extinction_method none
_refine_ls_goodness_of_fit_ref 0.998
_refine_ls_hydrogen_treatment constr
_refine_ls_matrix_type full
_refine_ls_number_parameters 325
_refine_ls_number_reflns 5349
_refine_ls_number_restraints 0
_refine_ls_restrained_S_all 0.998
_refine_ls_R_factor_all 0.0290
_refine_ls_R_factor_gt 0.0249
_refine_ls_shift/su_max 0.003
_refine_ls_shift/su_mean 0.000
_refine_ls_structure_factor_coef Fsqd
_refine_ls_weighting_details 'calc w=1/[\s^2^(Fo^2^)+(0.0314P)^2^+0.0000P] where P=(Fo^2^+2Fc^2^)/3'
_refine_ls_weighting_scheme calc
_refine_ls_wR_factor_gt 0.0558
_refine_ls_wR_factor_ref 0.0569
_reflns_number_gt 4863
_reflns_number_total 5349
_reflns_threshold_expression >2sigma(I)
_cod_data_source_file c1dt10937e.txt
_cod_data_source_block fy23
_cod_original_cell_volume 1154.74(6)
_cod_original_sg_symbol_H-M P-1
_cod_database_code 7016887

loop_
_symmetry_equiv_pos_as_xyz
'x, y, z'
'-x, -y, -z'

loop_
_atom_site_label
_atom_site_type_symbol
_atom_site_fract_x
_atom_site_fract_y
_atom_site_fract_z
_atom_site_U_iso_or_equiv
_atom_site_adp_type
_atom_site_occupancy
_atom_site_symmetry_multiplicity
_atom_site_calc_flag
_atom_site_refinement_flags
Os1 Os 0.805561(16) 0.712932(12) 0.841013(8) 0.00897(5) Uani 1 1 d .
Cl1 Cl 1.09066(10) 0.68746(8) 0.90454(6) 0.01570(17) Uani 1 1 d .
N1 N 0.7969(4) 0.8892(3) 0.8762(2) 0.0106(6) Uani 1 1 d .
C2 C 0.7380(4) 0.9241(3) 0.9600(2) 0.0134(7) Uani 1 1 d .
H2A H 0.6803 0.8679 1.0069 0.016 Uiso 1 1 calc R
F3 F 0.6958(3) 1.0720(2) 1.06212(15) 0.0239(5) Uani 1 1 d .
C3 C 0.7618(5) 1.0414(3) 0.9773(2) 0.0166(7) Uani 1 1 d .
C4 C 0.8483(5) 1.1261(3) 0.9135(3) 0.0184(8) Uani 1 1 d .
H4A H 0.8656 1.2058 0.9279 0.022 Uiso 1 1 calc R
C5 C 0.9091(5) 1.0900(3) 0.8277(3) 0.0180(7) Uani 1 1 d .
H5A H 0.9696 1.1449 0.7810 0.022 Uiso 1 1 calc R
C6 C 0.8802(5) 0.9728(3) 0.8111(2) 0.0137(7) Uani 1 1 d .
N7 N 0.9409(4) 0.9320(3) 0.7263(2) 0.0145(6) Uani 1 1 d .
N8 N 0.9167(4) 0.8168(3) 0.72702(19) 0.0117(6) Uani 1 1 d .
C9 C 0.9671(4) 0.7746(3) 0.6376(2) 0.0118(7) Uani 1 1 d .
C10 C 0.9176(5) 0.8510(3) 0.5573(2) 0.0150(7) Uani 1 1 d .
H10A H 0.8582 0.9328 0.5605 0.018 Uiso 1 1 calc R
C11 C 0.9556(5) 0.8072(4) 0.4722(2) 0.0191(8) Uani 1 1 d .
H11A H 0.9193 0.8578 0.4166 0.023 Uiso 1 1 calc R
C12 C 1.0473(5) 0.6885(4) 0.4688(3) 0.0198(8) Uani 1 1 d .
H12A H 1.0737 0.6580 0.4106 0.024 Uiso 1 1 calc R
C13 C 1.0999(5) 0.6152(4) 0.5493(3) 0.0182(8) Uani 1 1 d .
H13A H 1.1642 0.5349 0.5458 0.022 Uiso 1 1 calc R
C14 C 1.0612(4) 0.6559(3) 0.6351(2) 0.0140(7) Uani 1 1 d .
H14A H 1.0974 0.6050 0.6906 0.017 Uiso 1 1 calc R
P10 P 0.64862(13) 0.69703(10) 1.21615(7) 0.0194(2) Uani 1 1 d .
F11 F 0.8231(3) 0.7155(2) 1.14250(17) 0.0315(6) Uani 1 1 d .
F12 F 0.4743(3) 0.6786(3) 1.28781(16) 0.0407(7) Uani 1 1 d .
F13 F 0.5223(4) 0.7578(4) 1.13731(18) 0.0747(13) Uani 1 1 d .
F14 F 0.7807(5) 0.6317(4) 1.2930(2) 0.0746(12) Uani 1 1 d .
F15 F 0.6626(5) 0.8259(3) 1.2485(3) 0.0710(11) Uani 1 1 d .
F16 F 0.6445(5) 0.5638(3) 1.1845(3) 0.0749(12) Uani 1 1 d .
C15 C 0.7428(4) 0.5496(3) 0.7787(2) 0.0122(7) Uani 1 1 d .
H15A H 0.8210 0.5247 0.7232 0.015 Uiso 1 1 calc R
C16 C 0.8011(4) 0.5077(3) 0.8675(2) 0.0132(7) Uani 1 1 d .
H16A H 0.9176 0.4522 0.8740 0.016 Uiso 1 1 calc R
C17 C 0.7105(5) 0.5576(3) 0.9474(2) 0.0162(7) Uani 1 1 d .
H17A H 0.7651 0.5375 1.0087 0.019 Uiso 1 1 calc R
C18 C 0.5672(4) 0.6519(3) 0.9355(2) 0.0140(7) Uani 1 1 d .
H18A H 0.5207 0.6989 0.9885 0.017 Uiso 1 1 calc R
C19 C 0.5141(4) 0.6994(3) 0.8439(2) 0.0139(7) Uani 1 1 d .
H19A H 0.4296 0.7782 0.8350 0.017 Uiso 1 1 calc R
C20 C 0.5974(4) 0.6493(3) 0.7643(2) 0.0121(7) Uani 1 1 d .
C21 C 0.5445(4) 0.7011(3) 0.6693(2) 0.0137(7) Uani 1 1 d .
C22 C 0.4601(5) 0.8234(4) 0.6515(3) 0.0180(8) Uani 1 1 d .
H22A H 0.4355 0.8732 0.7005 0.022 Uiso 1 1 calc R
C23 C 0.4124(5) 0.8718(4) 0.5624(3) 0.0224(8) Uani 1 1 d .
H23A H 0.3539 0.9545 0.5505 0.027 Uiso 1 1 calc R
C24 C 0.4497(5) 0.8002(4) 0.4905(3) 0.0234(9) Uani 1 1 d .
H24A H 0.4184 0.8343 0.4294 0.028 Uiso 1 1 calc R
C25 C 0.5317(5) 0.6802(4) 0.5074(3) 0.0210(8) Uani 1 1 d .
H25A H 0.5569 0.6312 0.4580 0.025 Uiso 1 1 calc R
C26 C 0.5783(5) 0.6300(4) 0.5971(2) 0.0167(7) Uani 1 1 d .
H26A H 0.6335 0.5464 0.6087 0.020 Uiso 1 1 calc R

loop_
_atom_site_aniso_label
_atom_site_aniso_U_11
_atom_site_aniso_U_22
_atom_site_aniso_U_33
_atom_site_aniso_U_23
_atom_site_aniso_U_13
_atom_site_aniso_U_12
Os1 0.00880(7) 0.00854(8) 0.00967(7) -0.00017(5) -0.00072(5) -0.00280(5)
Cl1 0.0108(4) 0.0157(4) 0.0209(4) -0.0002(3) -0.0048(3) -0.0026(3)
N1 0.0088(13) 0.0091(14) 0.0146(14) -0.0022(12) 0.0000(11) -0.0032(10)
C2 0.0104(15) 0.0155(19) 0.0144(16) -0.0025(14) -0.0008(14) -0.0006(13)
F3 0.0281(12) 0.0222(12) 0.0238(11) -0.0141(10) 0.0064(10) -0.0053(9)
C3 0.0141(16) 0.020(2) 0.0182(18) -0.0089(16) -0.0018(15) -0.0020(14)
C4 0.0177(17) 0.0132(19) 0.0252(19) -0.0027(16) -0.0032(16) -0.0039(14)
C5 0.0229(18) 0.0117(18) 0.0196(18) -0.0009(15) -0.0004(16) -0.0061(14)
C6 0.0154(16) 0.0120(18) 0.0148(16) -0.0016(14) -0.0037(14) -0.0045(13)
N7 0.0186(15) 0.0129(16) 0.0123(14) -0.0006(12) -0.0005(12) -0.0052(12)
N8 0.0130(13) 0.0110(15) 0.0114(13) 0.0004(12) -0.0014(12) -0.0044(11)
C9 0.0114(15) 0.0139(18) 0.0114(15) -0.0030(14) 0.0005(13) -0.0067(13)
C10 0.0151(16) 0.0136(18) 0.0167(17) -0.0009(15) -0.0017(14) -0.0040(13)
C11 0.0193(18) 0.026(2) 0.0118(17) 0.0010(16) -0.0023(15) -0.0067(15)
C12 0.0220(18) 0.025(2) 0.0142(17) -0.0074(16) 0.0037(15) -0.0073(15)
C13 0.0163(17) 0.021(2) 0.0197(18) -0.0078(16) 0.0026(15) -0.0070(15)
C14 0.0113(15) 0.0163(18) 0.0151(16) 0.0000(14) -0.0021(14) -0.0056(13)
P10 0.0244(5) 0.0206(5) 0.0139(4) 0.0004(4) -0.0026(4) -0.0081(4)
F11 0.0208(11) 0.0325(14) 0.0385(14) -0.0004(12) 0.0057(11) -0.0049(10)
F12 0.0423(15) 0.0609(19) 0.0197(12) -0.0031(12) 0.0082(11) -0.0212(13)
F13 0.0260(14) 0.163(4) 0.0198(14) 0.0146(18) -0.0025(12) 0.0165(19)
F14 0.062(2) 0.114(3) 0.0348(17) 0.0127(18) -0.0153(16) 0.025(2)
F15 0.070(2) 0.045(2) 0.107(3) -0.048(2) 0.032(2) -0.0251(16)
F16 0.087(3) 0.052(2) 0.095(3) -0.042(2) 0.043(2) -0.0468(18)
C15 0.0117(15) 0.0070(16) 0.0183(17) -0.0020(14) 0.0009(14) -0.0045(12)
C16 0.0126(16) 0.0084(17) 0.0181(17) 0.0018(14) -0.0016(14) -0.0039(13)
C17 0.0187(17) 0.0151(19) 0.0157(17) 0.0022(15) -0.0018(15) -0.0106(14)
C18 0.0143(16) 0.0171(19) 0.0118(16) -0.0018(14) 0.0016(14) -0.0089(14)
C19 0.0113(15) 0.0146(18) 0.0157(17) -0.0002(14) 0.0005(14) -0.0046(13)
C20 0.0101(15) 0.0133(18) 0.0143(16) -0.0012(14) -0.0031(14) -0.0061(13)
C21 0.0102(15) 0.0168(19) 0.0151(16) -0.0002(14) -0.0031(14) -0.0069(13)
C22 0.0170(17) 0.018(2) 0.0189(18) -0.0010(15) -0.0009(15) -0.0036(14)
C23 0.0196(18) 0.020(2) 0.025(2) 0.0074(17) -0.0071(16) -0.0029(15)
C24 0.0203(18) 0.035(2) 0.0164(18) 0.0044(17) -0.0083(16) -0.0133(17)
C25 0.0200(18) 0.031(2) 0.0151(17) -0.0044(17) -0.0017(15) -0.0125(16)
C26 0.0161(17) 0.0167(19) 0.0175(17) -0.0004(15) -0.0024(15) -0.0048(14)

loop_
_atom_type_symbol
_atom_type_description
_atom_type_scat_dispersion_real
_atom_type_scat_dispersion_imag
_atom_type_scat_source
C C 0.0033 0.0016 'International Tables Vol C Tables 4.2.6.8 and 6.1.1.4'
H H 0.0000 0.0000 'International Tables Vol C Tables 4.2.6.8 and 6.1.1.4'
N N 0.0061 0.0033 'International Tables Vol C Tables 4.2.6.8 and 6.1.1.4'
F F 0.0171 0.0103 'International Tables Vol C Tables 4.2.6.8 and 6.1.1.4'
P P 0.1023 0.0942 'International Tables Vol C Tables 4.2.6.8 and 6.1.1.4'
Cl Cl 0.1484 0.1585 'International Tables Vol C Tables 4.2.6.8 and 6.1.1.4'
Os Os -1.2165 7.6030 'International Tables Vol C Tables 4.2.6.8 and 6.1.1.4'

loop_
_geom_angle_atom_site_label_1
_geom_angle_atom_site_label_2
_geom_angle_atom_site_label_3
_geom_angle
N8 Os1 N1 74.52(11)
N8 Os1 C19 115.97(12)
N1 Os1 C19 99.48(12)
N8 Os1 C16 127.96(12)
N1 Os1 C16 155.90(12)
C19 Os1 C16 79.24(13)
N8 Os1 C15 100.78(12)
N1 Os1 C15 162.29(12)
C19 Os1 C15 66.79(12)
C16 Os1 C15 36.61(12)
N8 Os1 C20 94.53(12)
N1 Os1 C20 124.78(12)
C19 Os1 C20 37.15(12)
C16 Os1 C20 67.60(13)
C15 Os1 C20 37.74(12)
N8 Os1 C18 152.01(12)
N1 Os1 C18 97.73(12)
C19 Os1 C18 37.62(12)
C16 Os1 C18 66.43(13)
C15 Os1 C18 78.33(12)
C20 Os1 C18 67.41(12)
N8 Os1 C17 165.42(12)
N1 Os1 C17 119.76(12)
C19 Os1 C17 66.89(13)
C16 Os1 C17 37.47(13)
C15 Os1 C17 66.54(13)
C20 Os1 C17 79.76(13)
C18 Os1 C17 36.24(13)
N8 Os1 Cl1 88.36(8)
N1 Os1 Cl1 82.24(8)
C19 Os1 Cl1 155.30(9)
C16 Os1 Cl1 89.23(9)
C15 Os1 Cl1 115.00(9)
C20 Os1 Cl1 152.62(9)
C18 Os1 Cl1 117.68(9)
C17 Os1 Cl1 90.71(9)
C2 N1 C6 118.2(3)
C2 N1 Os1 126.2(2)
C6 N1 Os1 115.1(2)
N1 C2 C3 119.7(3)
N1 C2 H2A 120.2
C3 C2 H2A 120.2
F3 C3 C2 116.9(3)
F3 C3 C4 120.0(3)
C2 C3 C4 123.2(3)
C3 C4 C5 117.1(3)
C3 C4 H4A 121.5
C5 C4 H4A 121.5
C6 C5 C4 118.8(3)
C6 C5 H5A 120.6
C4 C5 H5A 120.6
N1 C6 C5 123.2(3)
N1 C6 N7 116.1(3)
C5 C6 N7 120.8(3)
N8 N7 C6 111.7(3)
N7 N8 C9 112.8(3)
N7 N8 Os1 122.1(2)
C9 N8 Os1 124.9(2)
C10 C9 C14 121.8(3)
C10 C9 N8 119.3(3)
C14 C9 N8 118.8(3)
C9 C10 C11 119.3(3)
C9 C10 H10A 120.4
C11 C10 H10A 120.4
C10 C11 C12 119.5(3)
C10 C11 H11A 120.3
C12 C11 H11A 120.3
C13 C12 C11 120.3(3)
C13 C12 H12A 119.8
C11 C12 H12A 119.8
C12 C13 C14 121.3(3)
C12 C13 H13A 119.4
C14 C13 H13A 119.4
C13 C14 C9 117.8(3)
C13 C14 H14A 121.1
C9 C14 H14A 121.1
F15 P10 F13 92.8(2)
F15 P10 F14 89.1(2)
F13 P10 F14 177.57(19)
F15 P10 F16 177.1(2)
F13 P10 F16 89.6(2)
F14 P10 F16 88.5(2)
F15 P10 F12 89.85(16)
F13 P10 F12 89.81(15)
F14 P10 F12 91.73(17)
F16 P10 F12 91.76(16)
F15 P10 F11 90.58(16)
F13 P10 F11 89.45(14)
F14 P10 F11 88.99(16)
F16 P10 F11 87.84(15)
F12 P10 F11 179.16(14)
C16 C15 C20 121.1(3)
C16 C15 Os1 70.9(2)
C20 C15 Os1 71.16(18)
C16 C15 H15A 118.7
C20 C15 H15A 118.7
Os1 C15 H15A 118.7
C15 C16 C17 120.5(3)
C15 C16 Os1 72.5(2)
C17 C16 Os1 72.4(2)
C15 C16 H16A 119.4
C17 C16 H16A 119.4
Os1 C16 H16A 119.4
C18 C17 C16 119.4(3)
C18 C17 Os1 71.7(2)
C16 C17 Os1 70.1(2)
C18 C17 H17A 119.8
C16 C17 H17A 119.8
Os1 C17 H17A 119.8
C17 C18 C19 120.0(3)
C17 C18 Os1 72.0(2)
C19 C18 Os1 69.48(19)
C17 C18 H18A 119.3
C19 C18 H18A 119.3
Os1 C18 H18A 119.3
C20 C19 C18 121.8(3)
C20 C19 Os1 72.95(18)
C18 C19 Os1 72.89(19)
C20 C19 H19A 118.8
C18 C19 H19A 118.8
Os1 C19 H19A 118.8
C19 C20 C15 117.2(3)
C19 C20 C21 121.4(3)
C15 C20 C21 121.4(3)
C19 C20 Os1 69.90(19)
C15 C20 Os1 71.11(18)
C21 C20 Os1 127.2(2)
C26 C21 C22 119.1(3)
C26 C21 C20 120.8(3)
C22 C21 C20 120.2(3)
C23 C22 C21 119.9(3)
C23 C22 H22A 120.0
C21 C22 H22A 120.0
C24 C23 C22 120.3(4)
C24 C23 H23A 119.8
C22 C23 H23A 119.8
C25 C24 C23 120.1(4)
C25 C24 H24A 119.9
C23 C24 H24A 119.9
C24 C25 C26 120.1(3)
C24 C25 H25A 120.0
C26 C25 H25A 120.0
C21 C26 C25 120.5(3)
C21 C26 H26A 119.8
C25 C26 H26A 119.8

loop_
_geom_bond_atom_site_label_1
_geom_bond_atom_site_label_2
_geom_bond_distance
Os1 N8 2.023(3)
Os1 N1 2.053(3)
Os1 C19 2.194(3)
Os1 C16 2.212(3)
Os1 C15 2.233(3)
Os1 C20 2.233(3)
Os1 C18 2.239(3)
Os1 C17 2.242(4)
Os1 Cl1 2.3727(8)
N1 C2 1.347(4)
N1 C6 1.366(4)
C2 C3 1.374(5)
C2 H2A 0.9500
F3 C3 1.356(4)
C3 C4 1.374(5)
C4 C5 1.382(5)
C4 H4A 0.9500
C5 C6 1.380(5)
C5 H5A 0.9500
C6 N7 1.389(4)
N7 N8 1.287(4)
N8 C9 1.445(4)
C9 C10 1.380(5)
C9 C14 1.397(5)
C10 C11 1.385(5)
C10 H10A 0.9500
C11 C12 1.392(5)
C11 H11A 0.9500
C12 C13 1.375(5)
C12 H12A 0.9500
C13 C14 1.379(5)
C13 H13A 0.9500
C14 H14A 0.9500
P10 F15 1.564(3)
P10 F13 1.572(3)
P10 F14 1.592(3)
P10 F16 1.592(3)
P10 F12 1.596(3)
P10 F11 1.612(2)
C15 C16 1.396(5)
C15 C20 1.444(4)
C15 H15A 1.0000
C16 C17 1.431(5)
C16 H16A 1.0000
C17 C18 1.394(5)
C17 H17A 1.0000
C18 C19 1.430(5)
C18 H18A 1.0000
C19 C20 1.411(5)
C19 H19A 1.0000
C20 C21 1.483(5)
C21 C26 1.383(5)
C21 C22 1.399(5)
C22 C23 1.387(5)
C22 H22A 0.9500
C23 C24 1.384(5)
C23 H23A 0.9500
C24 C25 1.370(6)
C24 H24A 0.9500
C25 C26 1.396(5)
C25 H25A 0.9500
C26 H26A 0.9500

loop_
_geom_hbond_atom_site_label_D
_geom_hbond_atom_site_label_H
_geom_hbond_atom_site_label_A
_geom_hbond_distance_DH
_geom_hbond_distance_HA
_geom_hbond_distance_DA
_geom_hbond_angle_DHA
_geom_hbond_site_symmetry_A
C2 H2A F13 0.95 2.37 3.311(5) 170.2 .
C19 H19A Cl1 1.00 2.86 3.207(3) 101.0 1_455
C19 H19A F3 1.00 2.42 3.189(4) 133.0 2_677
